data_7040349
loop_
_publ_author_name
'Dau, Thuy Minh'
'Asamoah, Benjamin Darko'
'Belyaev, Andrey'
'Chakkaradhari, Gomathy'
'Hirva, Pipsa'
'J\"anis, Janne'
'Grachova, Elena V.'
'Tunik, Sergey P.'
'Koshevoy, Igor O.'

_publ_section_title
;
 Adjustable coordination of a hybrid phosphine-phosphine oxide ligand in
 luminescent Cu, Ag and Au complexes.
;
_journal_issue 36
_journal_name_full 'Dalton transactions (Cambridge, England : 2003)'
_journal_page_first 14160
_journal_page_last 14173
_journal_paper_doi 10.1039/c6dt02435a
_journal_volume 45
_journal_year 2016
_chemical_formula_moiety 'C42 H33 Ag Br P3'
_chemical_formula_sum 'C42 H33 Ag Br P3'
_chemical_formula_weight 818.36
_space_group_crystal_system monoclinic
_space_group_IT_number 14
_space_group_name_Hall '-P 2yn'
_space_group_name_H-M_alt 'P 1 21/n 1'
_symmetry_space_group_name_Hall '-P 2yn'
_symmetry_space_group_name_H-M 'P 1 21/n 1'
_atom_sites_solution_hydrogens geom
_audit_creation_method SHELXL-2014/7
_audit_update_record
;
2016-06-13 deposited with the CCDC.
2016-08-05 downloaded from the CCDC.
;
_cell_angle_alpha 90
_cell_angle_beta 95.501(2)
_cell_angle_gamma 90
_cell_formula_units_Z 4
_cell_length_a 13.5239(5)
_cell_length_b 18.7050(7)
_cell_length_c 13.8376(5)
_cell_measurement_reflns_used 9962
_cell_measurement_temperature 120(2)
_cell_measurement_theta_max 39.78
_cell_measurement_theta_min 2.29
_cell_volume 3484.3(2)
_computing_cell_refinement 'SAINT (Bruker AXS, 2009)'
_computing_data_collection 'APEX2 (Bruker AXS, 2010)'
_computing_data_reduction 'SAINT (Bruker AXS, 2009)'
_computing_molecular_graphics 'Diamond v.3.2g (Brandenburg, 2011)'
_computing_publication_material 'SHELXL-2014 (Sheldrick, 2014)'
_computing_structure_refinement 'SHELXL-2014/7 (Sheldrick, 2014)'
_computing_structure_solution 'SHELXS-2014 (Sheldrick, 2014)'
_diffrn_ambient_temperature 120(2)
_diffrn_detector_area_resol_mean 16
_diffrn_measured_fraction_theta_full 1.000
_diffrn_measured_fraction_theta_max 0.999
_diffrn_measurement_device '62mm x 62mm CCD camera on three-circle goniostat'
_diffrn_measurement_device_type 'Bruker SMART APEX II CCD'
_diffrn_measurement_method '\f scans and \w scans'
_diffrn_radiation_monochromator 'flat graphite crystal'
_diffrn_radiation_type MoK\a
_diffrn_radiation_wavelength 0.71073
_diffrn_reflns_av_R_equivalents 0.0395
_diffrn_reflns_av_unetI/netI 0.0284
_diffrn_reflns_Laue_measured_fraction_full 1.000
_diffrn_reflns_Laue_measured_fraction_max 0.999
_diffrn_reflns_limit_h_max 26
_diffrn_reflns_limit_h_min -26
_diffrn_reflns_limit_k_max 36
_diffrn_reflns_limit_k_min -36
_diffrn_reflns_limit_l_max 27
_diffrn_reflns_limit_l_min -27
_diffrn_reflns_number 188706
_diffrn_reflns_point_group_measured_fraction_full 1.000
_diffrn_reflns_point_group_measured_fraction_max 0.999
_diffrn_reflns_theta_full 25.242
_diffrn_reflns_theta_max 44.043
_diffrn_reflns_theta_min 1.836
_exptl_absorpt_coefficient_mu 1.893
_exptl_absorpt_correction_T_max 0.541
_exptl_absorpt_correction_T_min 0.451
_exptl_absorpt_correction_type numerical
_exptl_absorpt_process_details 'SADABS (Sheldrick, 2008)'
_exptl_crystal_colour colourless
_exptl_crystal_density_diffrn 1.560
_exptl_crystal_description block
_exptl_crystal_F_000 1648
_exptl_crystal_size_max 0.847
_exptl_crystal_size_mid 0.355
_exptl_crystal_size_min 0.325
_refine_diff_density_max 1.844
_refine_diff_density_min -0.939
_refine_diff_density_rms 0.102
_refine_ls_extinction_method none
_refine_ls_goodness_of_fit_ref 1.032
_refine_ls_hydrogen_treatment constr
_refine_ls_matrix_type full
_refine_ls_number_parameters 424
_refine_ls_number_reflns 27289
_refine_ls_number_restraints 0
_refine_ls_restrained_S_all 1.032
_refine_ls_R_factor_all 0.0559
_refine_ls_R_factor_gt 0.0337
_refine_ls_shift/su_max 0.002
_refine_ls_shift/su_mean 0.000
_refine_ls_structure_factor_coef Fsqd
_refine_ls_weighting_details 'w=1/[\s^2^(Fo^2^)+(0.0307P)^2^+1.5782P] where P=(Fo^2^+2Fc^2^)/3'
_refine_ls_weighting_scheme calc
_refine_ls_wR_factor_gt 0.0689
_refine_ls_wR_factor_ref 0.0762
_reflns_Friedel_coverage 0.000
_reflns_number_gt 20739
_reflns_number_total 27289
_reflns_threshold_expression 'I > 2\s(I)'
_cod_data_source_file c6dt02435a2.cif
_cod_data_source_block 15
_cod_depositor_comments 'Adding full bibliography for 7040337--7040350.cif.'
_cod_database_code 7040349
_shelx_shelxl_version_number 2014/7
_shelx_space_group_comment
;
The symmetry employed for this shelxl refinement is uniquely defined
by the following loop, which should always be used as a source of
symmetry information in preference to the above space-group names.
They are only intended as comments.
;
_shelx_estimated_absorpt_t_min 0.451
_shelx_estimated_absorpt_t_max 0.541

loop_
_space_group_symop_operation_xyz
'x, y, z'
'-x+1/2, y+1/2, -z+1/2'
'-x, -y, -z'
'x-1/2, -y-1/2, z-1/2'

loop_
_atom_site_label
_atom_site_type_symbol
_atom_site_fract_x
_atom_site_fract_y
_atom_site_fract_z
_atom_site_U_iso_or_equiv
_atom_site_adp_type
_atom_site_occupancy
_atom_site_site_symmetry_order
_atom_site_calc_flag
_atom_site_refinement_flags_posn
_atom_site_refinement_flags_adp
C1 C 0.41800(7) -0.07463(5) 0.13120(7) 0.01519(14) Uani 1 1 d . .
C2 C 0.46541(8) -0.13938(6) 0.15593(8) 0.01836(16) Uani 1 1 d . .
H2 H 0.4772 -0.1531 0.2221 0.022 Uiso 1 1 calc R U
C3 C 0.49525(9) -0.18374(6) 0.08355(8) 0.02048(18) Uani 1 1 d . .
H3 H 0.5278 -0.2276 0.1005 0.025 Uiso 1 1 calc R U
C4 C 0.47765(9) -0.16427(6) -0.01351(8) 0.02101(18) Uani 1 1 d . .
H4 H 0.4974 -0.1950 -0.0628 0.025 Uiso 1 1 calc R U
C5 C 0.43107(10) -0.09974(7) -0.03831(8) 0.0239(2) Uani 1 1 d . .
H5 H 0.4190 -0.0864 -0.1046 0.029 Uiso 1 1 calc R U
C6 C 0.40207(9) -0.05466(6) 0.03378(8) 0.02103(18) Uani 1 1 d . .
H6 H 0.3713 -0.0102 0.0167 0.025 Uiso 1 1 calc R U
C7 C 0.43746(7) -0.04679(5) 0.33337(7) 0.01492(14) Uani 1 1 d . .
C8 C 0.39372(9) -0.09056(6) 0.39860(8) 0.02048(18) Uani 1 1 d . .
H8 H 0.3260 -0.1042 0.3861 0.025 Uiso 1 1 calc R U
C9 C 0.44948(10) -0.11429(7) 0.48227(9) 0.0258(2) Uani 1 1 d . .
H9 H 0.4190 -0.1428 0.5278 0.031 Uiso 1 1 calc R U
C10 C 0.54879(10) -0.09672(7) 0.49956(9) 0.0252(2) Uani 1 1 d . .
H10 H 0.5869 -0.1143 0.5558 0.030 Uiso 1 1 calc R U
C11 C 0.59288(9) -0.05327(8) 0.43456(9) 0.0263(2) Uani 1 1 d . .
H11 H 0.6613 -0.0414 0.4460 0.032 Uiso 1 1 calc R U
C12 C 0.53692(8) -0.02711(7) 0.35270(8) 0.02215(19) Uani 1 1 d . .
H12 H 0.5665 0.0043 0.3098 0.027 Uiso 1 1 calc R U
C13 C 0.17166(7) 0.00775(5) 0.25140(7) 0.01396(13) Uani 1 1 d . .
C14 C 0.07222(7) -0.01390(6) 0.24599(8) 0.01801(16) Uani 1 1 d . .
H14 H 0.0232 0.0188 0.2634 0.022 Uiso 1 1 calc R U
C15 C 0.04380(8) -0.08226(6) 0.21569(9) 0.02177(19) Uani 1 1 d . .
H15 H -0.0241 -0.0959 0.2120 0.026 Uiso 1 1 calc R U
C16 C 0.11498(9) -0.13048(6) 0.19081(9) 0.0231(2) Uani 1 1 d . .
H16 H 0.0961 -0.1775 0.1707 0.028 Uiso 1 1 calc R U
C17 C 0.21401(8) -0.10988(6) 0.19540(9) 0.02044(18) Uani 1 1 d . .
H17 H 0.2624 -0.1432 0.1782 0.025 Uiso 1 1 calc R U
C18 C 0.24398(7) -0.04096(5) 0.22481(7) 0.01473(14) Uani 1 1 d . .
C19 C 0.17385(7) 0.11365(6) 0.40739(7) 0.01576(14) Uani 1 1 d . .
C20 C 0.13361(9) 0.06191(6) 0.46451(8) 0.02145(18) Uani 1 1 d . .
H20 H 0.1176 0.0160 0.4381 0.026 Uiso 1 1 calc R U
C21 C 0.11662(10) 0.07702(8) 0.56019(9) 0.0273(2) Uani 1 1 d . .
H21 H 0.0888 0.0415 0.5985 0.033 Uiso 1 1 calc R U
C22 C 0.14028(11) 0.14398(9) 0.59969(9) 0.0300(3) Uani 1 1 d . .
H22 H 0.1284 0.1543 0.6648 0.036 Uiso 1 1 calc R U
C23 C 0.18133(11) 0.19559(8) 0.54373(9) 0.0282(2) Uani 1 1 d . .
H23 H 0.1976 0.2414 0.5705 0.034 Uiso 1 1 calc R U
C24 C 0.19875(10) 0.18039(6) 0.44843(8) 0.02266(19) Uani 1 1 d . .
H24 H 0.2279 0.2157 0.4108 0.027 Uiso 1 1 calc R U
C25 C 0.10881(7) 0.15052(5) 0.20942(7) 0.01388(13) Uani 1 1 d . .
C26 C 0.01843(7) 0.16781(6) 0.24525(8) 0.01721(15) Uani 1 1 d . .
H26 H 0.0075 0.1547 0.3097 0.021 Uiso 1 1 calc R U
C27 C -0.05564(8) 0.20390(6) 0.18786(9) 0.01990(17) Uani 1 1 d . .
H27 H -0.1161 0.2160 0.2135 0.024 Uiso 1 1 calc R U
C28 C -0.04095(8) 0.22209(7) 0.09313(9) 0.02168(19) Uani 1 1 d . .
H28 H -0.0919 0.2459 0.0534 0.026 Uiso 1 1 calc R U
C29 C 0.04838(8) 0.20555(6) 0.05635(8) 0.01889(17) Uani 1 1 d . .
H29 H 0.0579 0.2179 -0.0087 0.023 Uiso 1 1 calc R U
C30 C 0.12456(7) 0.17085(5) 0.11391(7) 0.01395(13) Uani 1 1 d . .
C31 C 0.27016(7) 0.23825(5) 0.00425(7) 0.01418(14) Uani 1 1 d . .
C32 C 0.33337(8) 0.28567(6) 0.05827(8) 0.01816(16) Uani 1 1 d . .
H32 H 0.3598 0.2731 0.1221 0.022 Uiso 1 1 calc R U
C33 C 0.35787(9) 0.35105(6) 0.01929(10) 0.0246(2) Uani 1 1 d . .
H33 H 0.4004 0.3832 0.0566 0.030 Uiso 1 1 calc R U
C34 C 0.32006(10) 0.36930(7) -0.07446(10) 0.0261(2) Uani 1 1 d . .
H34 H 0.3375 0.4137 -0.1015 0.031 Uiso 1 1 calc R U
C35 C 0.25701(9) 0.32279(7) -0.12856(9) 0.0231(2) Uani 1 1 d . .
H35 H 0.2308 0.3356 -0.1923 0.028 Uiso 1 1 calc R U
C36 C 0.23200(8) 0.25729(6) -0.08965(8) 0.01816(16) Uani 1 1 d . .
H36 H 0.1889 0.2255 -0.1270 0.022 Uiso 1 1 calc R U
C37 C 0.21251(7) 0.08870(5) -0.03023(7) 0.01469(14) Uani 1 1 d . .
C38 C 0.14684(8) 0.03317(6) -0.01274(8) 0.01849(16) Uani 1 1 d . .
H38 H 0.1113 0.0347 0.0432 0.022 Uiso 1 1 calc R U
C39 C 0.13336(9) -0.02413(6) -0.07657(9) 0.0234(2) Uani 1 1 d . .
H39 H 0.0896 -0.0619 -0.0635 0.028 Uiso 1 1 calc R U
C40 C 0.18391(10) -0.02623(7) -0.15966(9) 0.0260(2) Uani 1 1 d . .
H40 H 0.1747 -0.0653 -0.2034 0.031 Uiso 1 1 calc R U
C41 C 0.24773(9) 0.02897(7) -0.17822(8) 0.0244(2) Uani 1 1 d . .
H41 H 0.2809 0.0281 -0.2357 0.029 Uiso 1 1 calc R U
C42 C 0.26363(8) 0.08569(6) -0.11339(8) 0.01973(17) Uani 1 1 d . .
H42 H 0.3093 0.1224 -0.1257 0.024 Uiso 1 1 calc R U
P1 P 0.37437(2) -0.01396(2) 0.22087(2) 0.01320(4) Uani 1 1 d . .
P2 P 0.20564(2) 0.10047(2) 0.28360(2) 0.01278(4) Uani 1 1 d . .
P3 P 0.24428(2) 0.15473(2) 0.06453(2) 0.01234(4) Uani 1 1 d . .
Br1 Br 0.50672(2) 0.20031(2) 0.27108(2) 0.02009(2) Uani 1 1 d . .
Ag1 Ag 0.36505(2) 0.11756(2) 0.20263(2) 0.01469(2) Uani 1 1 d . .

loop_
_atom_site_aniso_label
_atom_site_aniso_U_11
_atom_site_aniso_U_22
_atom_site_aniso_U_33
_atom_site_aniso_U_23
_atom_site_aniso_U_13
_atom_site_aniso_U_12
C1 0.0156(3) 0.0149(3) 0.0154(3) 0.0005(3) 0.0032(3) 0.0016(3)
C2 0.0227(4) 0.0161(4) 0.0168(4) 0.0014(3) 0.0045(3) 0.0039(3)
C3 0.0236(4) 0.0166(4) 0.0220(4) -0.0004(3) 0.0064(4) 0.0040(3)
C4 0.0216(4) 0.0227(4) 0.0197(4) -0.0034(3) 0.0065(3) 0.0017(4)
C5 0.0278(5) 0.0289(5) 0.0153(4) 0.0006(4) 0.0041(4) 0.0071(4)
C6 0.0245(5) 0.0218(4) 0.0173(4) 0.0027(3) 0.0043(3) 0.0072(4)
C7 0.0149(3) 0.0158(3) 0.0141(3) -0.0004(3) 0.0015(3) 0.0016(3)
C8 0.0213(4) 0.0213(4) 0.0186(4) 0.0041(3) 0.0007(3) -0.0020(3)
C9 0.0320(6) 0.0253(5) 0.0197(4) 0.0064(4) 0.0001(4) 0.0005(4)
C10 0.0289(5) 0.0264(5) 0.0191(4) -0.0006(4) -0.0041(4) 0.0089(4)
C11 0.0177(4) 0.0377(6) 0.0226(5) -0.0013(4) -0.0029(4) 0.0039(4)
C12 0.0153(4) 0.0310(5) 0.0200(4) 0.0016(4) 0.0010(3) -0.0005(4)
C13 0.0132(3) 0.0152(3) 0.0136(3) 0.0013(3) 0.0018(3) -0.0004(3)
C14 0.0137(3) 0.0210(4) 0.0195(4) 0.0016(3) 0.0025(3) -0.0016(3)
C15 0.0171(4) 0.0237(5) 0.0245(5) 0.0010(4) 0.0021(3) -0.0068(3)
C16 0.0225(5) 0.0188(4) 0.0281(5) -0.0021(4) 0.0024(4) -0.0068(3)
C17 0.0200(4) 0.0155(4) 0.0260(5) -0.0019(3) 0.0032(4) -0.0019(3)
C18 0.0137(3) 0.0140(3) 0.0165(3) 0.0006(3) 0.0015(3) -0.0005(3)
C19 0.0152(3) 0.0192(4) 0.0131(3) 0.0007(3) 0.0025(3) 0.0029(3)
C20 0.0242(5) 0.0241(5) 0.0169(4) 0.0025(3) 0.0068(3) 0.0002(4)
C21 0.0301(6) 0.0360(6) 0.0173(4) 0.0036(4) 0.0100(4) 0.0039(5)
C22 0.0317(6) 0.0429(7) 0.0163(4) -0.0041(4) 0.0069(4) 0.0073(5)
C23 0.0352(6) 0.0296(6) 0.0196(5) -0.0076(4) 0.0012(4) 0.0053(5)
C24 0.0291(5) 0.0220(5) 0.0170(4) -0.0021(3) 0.0025(4) -0.0002(4)
C25 0.0127(3) 0.0146(3) 0.0144(3) 0.0005(3) 0.0017(3) 0.0005(3)
C26 0.0151(4) 0.0190(4) 0.0181(4) 0.0006(3) 0.0045(3) 0.0021(3)
C27 0.0140(4) 0.0211(4) 0.0251(5) 0.0005(3) 0.0041(3) 0.0034(3)
C28 0.0141(4) 0.0248(5) 0.0260(5) 0.0060(4) 0.0012(3) 0.0038(3)
C29 0.0142(4) 0.0232(4) 0.0191(4) 0.0064(3) 0.0006(3) 0.0020(3)
C30 0.0126(3) 0.0150(3) 0.0142(3) 0.0015(3) 0.0013(3) 0.0008(3)
C31 0.0124(3) 0.0149(3) 0.0154(3) 0.0026(3) 0.0018(3) 0.0003(3)
C32 0.0183(4) 0.0158(4) 0.0200(4) 0.0002(3) 0.0004(3) -0.0004(3)
C33 0.0250(5) 0.0172(4) 0.0312(6) 0.0018(4) 0.0005(4) -0.0038(4)
C34 0.0257(5) 0.0199(5) 0.0333(6) 0.0089(4) 0.0052(4) -0.0023(4)
C35 0.0208(4) 0.0258(5) 0.0228(5) 0.0109(4) 0.0036(4) 0.0004(4)
C36 0.0155(4) 0.0218(4) 0.0170(4) 0.0051(3) 0.0005(3) -0.0003(3)
C37 0.0133(3) 0.0169(4) 0.0136(3) 0.0001(3) 0.0002(3) 0.0002(3)
C38 0.0184(4) 0.0193(4) 0.0179(4) -0.0015(3) 0.0020(3) -0.0029(3)
C39 0.0222(5) 0.0215(5) 0.0262(5) -0.0048(4) 0.0004(4) -0.0040(4)
C40 0.0252(5) 0.0274(5) 0.0247(5) -0.0102(4) -0.0014(4) 0.0005(4)
C41 0.0228(5) 0.0324(6) 0.0186(4) -0.0072(4) 0.0044(4) 0.0017(4)
C42 0.0177(4) 0.0245(5) 0.0174(4) -0.0016(3) 0.0038(3) -0.0003(3)
P1 0.01274(9) 0.01268(9) 0.01441(9) 0.00065(7) 0.00243(7) 0.00115(7)
P2 0.01227(9) 0.01438(9) 0.01189(9) 0.00095(7) 0.00223(7) 0.00077(7)
P3 0.01110(8) 0.01421(9) 0.01162(8) 0.00159(7) 0.00073(7) -0.00019(7)
Br1 0.01907(4) 0.02079(5) 0.01922(4) -0.00104(3) -0.00436(3) -0.00344(3)
Ag1 0.01309(3) 0.01459(3) 0.01610(3) 0.00195(2) -0.00013(2) -0.00101(2)

loop_
_atom_type_symbol
_atom_type_description
_atom_type_scat_dispersion_real
_atom_type_scat_dispersion_imag
_atom_type_scat_source
C C 0.0033 0.0016 'International Tables Vol C Tables 4.2.6.8 and 6.1.1.4'
H H 0.0000 0.0000 'International Tables Vol C Tables 4.2.6.8 and 6.1.1.4'
O O 0.0106 0.0060 'International Tables Vol C Tables 4.2.6.8 and 6.1.1.4'
P P 0.1023 0.0942 'International Tables Vol C Tables 4.2.6.8 and 6.1.1.4'
Br Br -0.2901 2.4595 'International Tables Vol C Tables 4.2.6.8 and 6.1.1.4'
Ag Ag -0.8971 1.1015 'International Tables Vol C Tables 4.2.6.8 and 6.1.1.4'

loop_
_geom_angle_atom_site_label_1
_geom_angle_atom_site_label_2
_geom_angle_atom_site_label_3
_geom_angle
C6 C1 C2 119.55(9)
C6 C1 P1 117.47(8)
C2 C1 P1 122.97(8)
C3 C2 C1 119.93(10)
C4 C3 C2 120.35(10)
C5 C4 C3 119.86(10)
C4 C5 C6 120.13(10)
C5 C6 C1 120.16(10)
C8 C7 C12 119.51(10)
C8 C7 P1 124.26(8)
C12 C7 P1 116.21(8)
C7 C8 C9 119.79(11)
C10 C9 C8 120.55(11)
C9 C10 C11 119.86(11)
C10 C11 C12 120.00(11)
C11 C12 C7 120.20(11)
C14 C13 C18 119.05(9)
C14 C13 P2 120.17(8)
C18 C13 P2 120.60(7)
C15 C14 C13 121.29(10)
C16 C15 C14 119.71(10)
C15 C16 C17 119.83(10)
C16 C17 C18 121.31(10)
C17 C18 C13 118.80(9)
C17 C18 P1 119.71(8)
C13 C18 P1 121.38(7)
C20 C19 C24 118.79(10)
C20 C19 P2 125.42(8)
C24 C19 P2 115.65(8)
C19 C20 C21 120.46(12)
C22 C21 C20 120.18(12)
C23 C22 C21 119.78(11)
C22 C23 C24 120.03(12)
C23 C24 C19 120.73(11)
C26 C25 C30 118.99(9)
C26 C25 P2 121.24(7)
C30 C25 P2 119.76(7)
C27 C26 C25 120.99(9)
C28 C27 C26 119.85(9)
C27 C28 C29 119.98(10)
C28 C29 C30 120.86(10)
C29 C30 C25 119.27(9)
C29 C30 P3 119.35(7)
C25 C30 P3 121.36(7)
C36 C31 C32 119.21(9)
C36 C31 P3 125.07(8)
C32 C31 P3 115.72(7)
C33 C32 C31 120.48(10)
C32 C33 C34 119.88(11)
C35 C34 C33 120.12(11)
C34 C35 C36 120.19(11)
C35 C36 C31 120.12(10)
C42 C37 C38 118.88(9)
C42 C37 P3 121.20(8)
C38 C37 P3 119.16(7)
C39 C38 C37 120.54(10)
C38 C39 C40 120.10(11)
C41 C40 C39 119.70(11)
C40 C41 C42 120.58(11)
C41 C42 C37 120.16(10)
C7 P1 C1 102.59(4)
C7 P1 C18 104.80(5)
C1 P1 C18 102.90(5)
C7 P1 Ag1 116.12(3)
C1 P1 Ag1 124.51(3)
C18 P1 Ag1 103.66(3)
C19 P2 C13 106.23(5)
C19 P2 C25 103.66(4)
C13 P2 C25 101.35(4)
C19 P2 Ag1 133.11(3)
C13 P2 Ag1 102.39(3)
C25 P2 Ag1 106.15(3)
C31 P3 C37 107.11(5)
C31 P3 C30 104.11(4)
C37 P3 C30 102.88(4)
C31 P3 Ag1 116.76(3)
C37 P3 Ag1 117.06(3)
C30 P3 Ag1 107.23(3)
P1 Ag1 P3 112.267(9)
P1 Ag1 P2 82.370(8)
P3 Ag1 P2 81.483(9)
P1 Ag1 Br1 122.122(7)
P3 Ag1 Br1 121.672(7)
P2 Ag1 Br1 123.115(7)

loop_
_geom_bond_atom_site_label_1
_geom_bond_atom_site_label_2
_geom_bond_distance
C1 C6 1.3955(14)
C1 C2 1.3975(14)
C1 P1 1.8209(10)
C2 C3 1.3900(15)
C3 C4 1.3899(16)
C4 C5 1.3892(17)
C5 C6 1.3912(16)
C7 C8 1.3919(14)
C7 C12 1.3955(15)
C7 P1 1.8094(10)
C8 C9 1.3924(16)
C9 C10 1.3811(19)
C10 C11 1.389(2)
C11 C12 1.3896(17)
C13 C14 1.3997(14)
C13 C18 1.4111(13)
C13 P2 1.8380(10)
C14 C15 1.3883(16)
C15 C16 1.3865(18)
C16 C17 1.3893(16)
C17 C18 1.4001(14)
C18 P1 1.8401(10)
C19 C20 1.3928(15)
C19 C24 1.3991(16)
C19 P2 1.8224(10)
C20 C21 1.3943(16)
C21 C22 1.392(2)
C22 C23 1.386(2)
C23 C24 1.3911(17)
C25 C26 1.4003(13)
C25 C30 1.4109(13)
C25 P2 1.8404(10)
C26 C27 1.3918(15)
C27 C28 1.3869(17)
C28 C29 1.3901(15)
C29 C30 1.3998(14)
C30 P3 1.8416(9)
C31 C36 1.3975(14)
C31 C32 1.3978(14)
C31 P3 1.8207(10)
C32 C33 1.3895(16)
C33 C34 1.3906(19)
C34 C35 1.3863(19)
C35 C36 1.3929(15)
C37 C42 1.3993(14)
C37 C38 1.4027(14)
C37 P3 1.8224(10)
C38 C39 1.3896(16)
C39 C40 1.3935(18)
C40 C41 1.3855(19)
C41 C42 1.3927(16)
P1 Ag1 2.4750(3)
P2 Ag1 2.5433(3)
P3 Ag1 2.4908(3)
Br1 Ag1 2.57221(14)
